data_7025308
loop_
_publ_author_name
'Wong, Yee-Lok'
'Tong, Lok H.'
'Dilworth, Jonathan R.'
'Ng, Dennis K. P.'
'Lee, Hung Kay'

_publ_section_title
;
 New dioxo-molybdenum(VI) and -tungsten(VI) complexes with N-capped
 tripodal N&#x2082;O&#x2082; tetradentate ligands: synthesis, structures
 and catalytic activities towards olefin epoxidation.
;
_journal_issue 19
_journal_name_full 'Dalton transactions (Cambridge, England : 2003)'
_journal_page_first 4602
_journal_page_last 4611
_journal_paper_doi 10.1039/b926864b
_journal_volume 39
_journal_year 2010
_chemical_formula_sum 'C28 H34 N2 O4 W'
_chemical_formula_weight 646.42
_chemical_name_systematic
;
?
;
_space_group_IT_number 61
_symmetry_cell_setting orthorhombic
_symmetry_space_group_name_Hall '-P 2ac 2ab'
_symmetry_space_group_name_H-M 'P b c a'
_atom_sites_solution_hydrogens geom
_atom_sites_solution_primary direct
_atom_sites_solution_secondary difmap
_audit_creation_method SHELXL-97
_cell_angle_alpha 90.00
_cell_angle_beta 90.00
_cell_angle_gamma 90.00
_cell_formula_units_Z 8
_cell_length_a 20.257(4)
_cell_length_b 12.703(3)
_cell_length_c 20.780(4)
_cell_measurement_temperature 293(2)
_cell_volume 5347.2(19)
_computing_cell_refinement 'BioteX software MSC 1995'
_computing_data_collection 'RAXIS-IIC RIGAKU'
_computing_data_reduction 'BioteX software MSC 1995'
_computing_molecular_graphics 'SHELXTL Vers. 6.10 (Sheldrick, 2000)'
_computing_publication_material 'SHELXS-97 (Sheldrick, 1997)'
_computing_structure_refinement 'SHELXL-97 (Sheldrick, 2008)'
_computing_structure_solution 'SHELXS-97 (Sheldrick, 2008)'
_diffrn_ambient_temperature 293(2)
_diffrn_measured_fraction_theta_full 0.874
_diffrn_measured_fraction_theta_max 0.874
_diffrn_measurement_device_type 'Rigaku RAXIS-IIC imaging plate'
_diffrn_measurement_method 'phi oscillation method'
_diffrn_radiation_monochromator graphite
_diffrn_radiation_source 'rotating anode'
_diffrn_radiation_type MoK\a
_diffrn_radiation_wavelength 0.71073
_diffrn_reflns_av_R_equivalents 0.1555
_diffrn_reflns_av_sigmaI/netI 0.1000
_diffrn_reflns_limit_h_max 24
_diffrn_reflns_limit_h_min 0
_diffrn_reflns_limit_k_max 14
_diffrn_reflns_limit_k_min -13
_diffrn_reflns_limit_l_max 24
_diffrn_reflns_limit_l_min -24
_diffrn_reflns_number 12458
_diffrn_reflns_theta_full 24.99
_diffrn_reflns_theta_max 24.99
_diffrn_reflns_theta_min 1.96
_exptl_absorpt_coefficient_mu 4.356
_exptl_absorpt_correction_T_max 1.194
_exptl_absorpt_correction_T_min 0.715
_exptl_absorpt_correction_type multi-scan
_exptl_absorpt_process_details 'ABSCOR program, Higashi, 1995'
_exptl_crystal_colour colourless
_exptl_crystal_density_diffrn 1.606
_exptl_crystal_density_method 'not measured'
_exptl_crystal_description Prism
_exptl_crystal_F_000 2576
_exptl_crystal_size_max 0.20
_exptl_crystal_size_mid 0.20
_exptl_crystal_size_min 0.20
_refine_diff_density_max 6.206
_refine_diff_density_min -3.756
_refine_diff_density_rms 0.385
_refine_ls_extinction_coef 0.0025(4)
_refine_ls_extinction_expression Fc^*^=kFc[1+0.001xFc^2^\l^3^/sin(2\q)]^-1/4^
_refine_ls_extinction_method SHELXL
_refine_ls_goodness_of_fit_ref 1.132
_refine_ls_hydrogen_treatment riding
_refine_ls_matrix_type full
_refine_ls_number_parameters 317
_refine_ls_number_reflns 4113
_refine_ls_number_restraints 0
_refine_ls_restrained_S_all 1.132
_refine_ls_R_factor_all 0.1159
_refine_ls_R_factor_gt 0.1008
_refine_ls_shift/su_max 0.000
_refine_ls_shift/su_mean 0.000
_refine_ls_structure_factor_coef Fsqd
_refine_ls_weighting_details 'calc w=1/[\s^2^(Fo^2^)+(0.1678P)^2^+0.0000P] where P=(Fo^2^+2Fc^2^)/3'
_refine_ls_weighting_scheme calc
_refine_ls_wR_factor_gt 0.2307
_refine_ls_wR_factor_ref 0.2514
_reflns_number_gt 3544
_reflns_number_total 4113
_reflns_threshold_expression >2sigma(I)
_cod_data_source_file b926864b.txt
_cod_data_source_block YLWW01
_cod_depositor_comments
;
The following automatic conversions were performed:

'_symmetry_cell_setting' value 'Orthorhombic' changed to
'orthorhombic' according to
/home/saulius/struct/CIF-dictionaries/cif_core.dic dictionary named
'cif_core.dic' version 2.4.2 from 2011-04-26.

Automatic conversion script
Id: cif_fix_values 1891 2012-01-12 08:04:46Z andrius 
;
_cod_original_sg_symbol_H-M Pbca
_cod_database_code 7025308

loop_
_symmetry_equiv_pos_as_xyz
'x, y, z'
'-x+1/2, -y, z+1/2'
'-x, y+1/2, -z+1/2'
'x+1/2, -y+1/2, -z'
'-x, -y, -z'
'x-1/2, y, -z-1/2'
'x, -y-1/2, z-1/2'
'-x-1/2, y-1/2, z'

loop_
_atom_site_label
_atom_site_type_symbol
_atom_site_fract_x
_atom_site_fract_y
_atom_site_fract_z
_atom_site_U_iso_or_equiv
_atom_site_adp_type
_atom_site_occupancy
_atom_site_symmetry_multiplicity
_atom_site_calc_flag
_atom_site_refinement_flags
W1 W -0.003106(17) 0.60631(3) 0.82331(2) 0.0536(3) Uani 1 1 d .
N1 N -0.0363(4) 0.7087(5) 0.9109(3) 0.0583(17) Uani 1 1 d .
N2 N -0.0089(3) 0.7834(6) 0.7896(4) 0.0522(18) Uani 1 1 d .
O1 O -0.0954(3) 0.6188(5) 0.8008(3) 0.0674(17) Uani 1 1 d .
O2 O 0.0815(3) 0.6531(4) 0.8566(3) 0.0606(15) Uani 1 1 d .
O3 O 0.0245(4) 0.5649(5) 0.7491(3) 0.0694(17) Uani 1 1 d .
O4 O -0.0101(3) 0.4954(6) 0.8705(4) 0.0685(19) Uani 1 1 d .
C1 C -0.1346(4) 0.6717(7) 0.7595(4) 0.057(2) Uani 1 1 d .
C2 C -0.2020(5) 0.6464(8) 0.7575(4) 0.064(2) Uani 1 1 d .
C3 C -0.2413(6) 0.6981(11) 0.7136(6) 0.090(3) Uani 1 1 d .
H3B H -0.2860 0.6816 0.7116 0.107 Uiso 1 1 calc R
C4 C -0.2165(6) 0.7734(10) 0.6728(5) 0.086(3) Uani 1 1 d .
H4B H -0.2437 0.8050 0.6423 0.104 Uiso 1 1 calc R
C5 C -0.1499(6) 0.8022(9) 0.6777(4) 0.074(3) Uani 1 1 d .
H5A H -0.1334 0.8568 0.6526 0.088 Uiso 1 1 calc R
C6 C -0.1088(5) 0.7490(7) 0.7199(4) 0.065(2) Uani 1 1 d .
C7 C -0.2335(5) 0.5677(8) 0.8058(5) 0.075(3) Uani 1 1 d .
C8 C -0.2013(6) 0.4573(9) 0.7997(6) 0.092(3) Uani 1 1 d .
H8A H -0.2215 0.4100 0.8300 0.139 Uiso 1 1 calc R
H8B H -0.1549 0.4624 0.8086 0.139 Uiso 1 1 calc R
H8C H -0.2077 0.4310 0.7569 0.139 Uiso 1 1 calc R
C9 C -0.3065(6) 0.5518(11) 0.7945(8) 0.119(5) Uani 1 1 d .
H9A H -0.3234 0.5024 0.8254 0.178 Uiso 1 1 calc R
H9B H -0.3134 0.5251 0.7519 0.178 Uiso 1 1 calc R
H9C H -0.3291 0.6178 0.7992 0.178 Uiso 1 1 calc R
C10 C -0.2236(7) 0.6088(9) 0.8725(5) 0.092(4) Uani 1 1 d .
H10A H -0.2427 0.5606 0.9029 0.138 Uiso 1 1 calc R
H10B H -0.2447 0.6762 0.8765 0.138 Uiso 1 1 calc R
H10C H -0.1773 0.6160 0.8809 0.138 Uiso 1 1 calc R
C11 C 0.1072(4) 0.7431(7) 0.8807(4) 0.056(2) Uani 1 1 d .
C12 C 0.1435(5) 0.7435(7) 0.9380(4) 0.061(2) Uani 1 1 d .
C13 C 0.1631(6) 0.8419(9) 0.9605(5) 0.084(3) Uani 1 1 d .
H13A H 0.1859 0.8458 0.9992 0.101 Uiso 1 1 calc R
C14 C 0.1502(5) 0.9335(9) 0.9277(6) 0.083(3) Uani 1 1 d .
H14A H 0.1639 0.9973 0.9451 0.100 Uiso 1 1 calc R
C15 C 0.1176(5) 0.9328(7) 0.8701(6) 0.073(3) Uani 1 1 d .
H15A H 0.1108 0.9949 0.8474 0.088 Uiso 1 1 calc R
C16 C 0.0947(4) 0.8366(7) 0.8462(4) 0.055(2) Uani 1 1 d .
C17 C 0.1658(6) 0.6464(10) 0.9763(5) 0.082(3) Uani 1 1 d .
C18 C 0.1252(11) 0.6382(19) 1.0379(11) 0.248(15) Uani 1 1 d .
H18A H 0.1284 0.7030 1.0615 0.372 Uiso 1 1 calc R
H18B H 0.1417 0.5815 1.0638 0.372 Uiso 1 1 calc R
H18C H 0.0798 0.6251 1.0272 0.372 Uiso 1 1 calc R
C19 C 0.1581(12) 0.5457(11) 0.9406(10) 0.216(13) Uani 1 1 d .
H19A H 0.1834 0.5486 0.9015 0.324 Uiso 1 1 calc R
H19B H 0.1124 0.5350 0.9304 0.324 Uiso 1 1 calc R
H19C H 0.1737 0.4886 0.9667 0.324 Uiso 1 1 calc R
C20 C 0.2366(6) 0.6572(10) 0.9970(7) 0.107(4) Uani 1 1 d .
H20A H 0.2646 0.6587 0.9597 0.160 Uiso 1 1 calc R
H20B H 0.2485 0.5986 1.0237 0.160 Uiso 1 1 calc R
H20C H 0.2420 0.7214 1.0208 0.160 Uiso 1 1 calc R
C21 C -0.0469(5) 0.8124(7) 0.9016(4) 0.060(2) Uani 1 1 d .
C22 C -0.0578(7) 0.8764(9) 0.9538(6) 0.090(3) Uani 1 1 d .
H22A H -0.0648 0.9480 0.9476 0.108 Uiso 1 1 calc R
C23 C -0.0587(7) 0.8363(12) 1.0144(6) 0.107(4) Uani 1 1 d .
H23A H -0.0650 0.8806 1.0495 0.128 Uiso 1 1 calc R
C24 C -0.0501(6) 0.7288(11) 1.0237(6) 0.094(4) Uani 1 1 d .
H24A H -0.0523 0.6986 1.0645 0.112 Uiso 1 1 calc R
C25 C -0.0383(6) 0.6698(9) 0.9700(5) 0.078(3) Uani 1 1 d .
H25A H -0.0313 0.5979 0.9752 0.093 Uiso 1 1 calc R
C26 C -0.0374(5) 0.7830(7) 0.7238(4) 0.062(2) Uani 1 1 d .
H26A H -0.0112 0.7364 0.6970 0.075 Uiso 1 1 calc R
H26B H -0.0336 0.8533 0.7060 0.075 Uiso 1 1 calc R
C27 C 0.0600(4) 0.8281(7) 0.7839(5) 0.067(3) Uani 1 1 d .
H27A H 0.0857 0.7836 0.7554 0.081 Uiso 1 1 calc R
H27B H 0.0574 0.8974 0.7645 0.081 Uiso 1 1 calc R
C28 C -0.0476(5) 0.8499(7) 0.8341(5) 0.063(2) Uani 1 1 d .
H28A H -0.0929 0.8525 0.8192 0.075 Uiso 1 1 calc R
H28B H -0.0302 0.9210 0.8328 0.075 Uiso 1 1 calc R

loop_
_atom_site_aniso_label
_atom_site_aniso_U_11
_atom_site_aniso_U_22
_atom_site_aniso_U_33
_atom_site_aniso_U_23
_atom_site_aniso_U_13
_atom_site_aniso_U_12
W1 0.0414(4) 0.0488(5) 0.0706(5) -0.00130(13) -0.00178(14) 0.00110(12)
N1 0.051(4) 0.058(4) 0.066(4) -0.001(3) 0.006(4) -0.003(3)
N2 0.045(4) 0.042(4) 0.069(5) 0.003(3) 0.003(3) 0.003(3)
O1 0.048(4) 0.072(4) 0.082(4) 0.018(3) -0.006(3) -0.001(3)
O2 0.046(4) 0.058(4) 0.078(4) -0.008(3) -0.004(3) 0.005(3)
O3 0.058(4) 0.066(4) 0.085(4) -0.020(3) 0.006(4) -0.002(3)
O4 0.053(4) 0.065(4) 0.088(5) 0.004(4) -0.007(3) 0.000(3)
C1 0.046(5) 0.056(5) 0.069(5) 0.002(4) -0.005(4) 0.007(4)
C2 0.040(5) 0.082(7) 0.069(6) 0.003(5) -0.002(4) 0.004(4)
C3 0.055(6) 0.127(10) 0.087(8) 0.000(7) -0.010(6) 0.014(6)
C4 0.068(7) 0.117(9) 0.074(7) 0.010(6) -0.017(6) 0.021(7)
C5 0.068(7) 0.088(7) 0.065(6) 0.010(4) -0.008(5) 0.005(5)
C6 0.055(5) 0.070(6) 0.071(6) 0.007(4) -0.010(5) 0.002(4)
C7 0.045(6) 0.093(8) 0.086(7) -0.010(6) 0.005(5) -0.002(5)
C8 0.075(8) 0.089(8) 0.113(8) -0.008(7) 0.007(7) -0.014(6)
C9 0.047(7) 0.137(11) 0.172(13) 0.023(10) 0.008(9) -0.021(7)
C10 0.080(9) 0.107(9) 0.089(8) -0.001(6) 0.025(7) -0.002(6)
C11 0.036(4) 0.063(5) 0.070(5) -0.013(4) 0.009(4) -0.002(4)
C12 0.048(5) 0.071(6) 0.065(5) -0.002(4) 0.005(4) -0.012(4)
C13 0.066(7) 0.095(9) 0.093(8) -0.018(6) -0.012(6) -0.002(6)
C14 0.058(7) 0.084(8) 0.108(8) -0.036(6) -0.002(6) -0.006(5)
C15 0.053(6) 0.043(5) 0.123(8) 0.005(5) 0.005(6) -0.003(4)
C16 0.036(4) 0.053(5) 0.077(6) 0.000(4) 0.004(4) 0.002(4)
C17 0.054(6) 0.111(8) 0.082(7) 0.010(6) -0.019(5) -0.007(6)
C18 0.130(19) 0.34(3) 0.28(3) 0.22(2) 0.084(19) 0.081(19)
C19 0.33(3) 0.073(10) 0.25(2) 0.008(11) -0.22(2) 0.006(13)
C20 0.064(8) 0.111(9) 0.146(11) -0.017(8) -0.042(8) 0.008(7)
C21 0.047(5) 0.056(6) 0.077(6) -0.007(4) 0.006(4) 0.002(4)
C22 0.088(9) 0.072(8) 0.110(9) -0.020(6) 0.010(7) 0.014(5)
C23 0.117(12) 0.137(12) 0.067(7) -0.032(7) 0.013(7) 0.029(9)
C24 0.081(9) 0.118(10) 0.082(7) -0.013(7) 0.021(6) 0.004(7)
C25 0.070(7) 0.093(8) 0.071(7) 0.013(5) 0.000(5) -0.001(6)
C26 0.052(5) 0.065(5) 0.070(6) 0.008(4) 0.004(4) 0.000(4)
C27 0.043(5) 0.071(6) 0.087(7) 0.022(5) 0.008(5) -0.002(4)
C28 0.044(5) 0.051(5) 0.094(7) -0.007(4) 0.004(5) 0.003(4)

loop_
_atom_type_symbol
_atom_type_description
_atom_type_scat_dispersion_real
_atom_type_scat_dispersion_imag
_atom_type_scat_source
C C 0.0033 0.0016 'International Tables Vol C Tables 4.2.6.8 and 6.1.1.4'
H H 0.0000 0.0000 'International Tables Vol C Tables 4.2.6.8 and 6.1.1.4'
N N 0.0061 0.0033 'International Tables Vol C Tables 4.2.6.8 and 6.1.1.4'
O O 0.0106 0.0060 'International Tables Vol C Tables 4.2.6.8 and 6.1.1.4'
W W -0.8490 6.8722 'International Tables Vol C Tables 4.2.6.8 and 6.1.1.4'

loop_
_geom_angle_atom_site_label_1
_geom_angle_atom_site_label_2
_geom_angle_atom_site_label_3
_geom_angle
O4 W1 O3 106.7(3)
O4 W1 O1 97.2(3)
O3 W1 O1 97.0(3)
O4 W1 O2 96.9(3)
O3 W1 O2 97.3(3)
O1 W1 O2 156.1(2)
O4 W1 N1 89.3(3)
O3 W1 N1 163.9(3)
O1 W1 N1 82.2(3)
O2 W1 N1 78.8(3)
O4 W1 N2 160.9(3)
O3 W1 N2 92.4(3)
O1 W1 N2 78.6(2)
O2 W1 N2 81.8(2)
N1 W1 N2 71.7(3)
C25 N1 C21 119.5(8)
C25 N1 W1 121.6(7)
C21 N1 W1 118.6(5)
C28 N2 C26 111.9(7)
C28 N2 C27 108.9(7)
C26 N2 C27 106.7(7)
C28 N2 W1 112.7(6)
C26 N2 W1 106.9(5)
C27 N2 W1 109.6(5)
C1 O1 W1 139.9(6)
C11 O2 W1 137.0(5)
O1 C1 C6 120.6(8)
O1 C1 C2 118.6(8)
C6 C1 C2 120.8(8)
C3 C2 C1 118.3(9)
C3 C2 C7 119.8(9)
C1 C2 C7 121.8(8)
C4 C3 C2 121.9(11)
C3 C4 C5 119.3(10)
C6 C5 C4 119.8(10)
C1 C6 C5 119.7(9)
C1 C6 C26 122.2(8)
C5 C6 C26 118.0(9)
C10 C7 C9 108.7(10)
C10 C7 C8 109.6(10)
C9 C7 C8 106.1(10)
C10 C7 C2 108.7(9)
C9 C7 C2 112.8(10)
C8 C7 C2 110.9(9)
O2 C11 C12 121.4(8)
O2 C11 C16 117.0(8)
C12 C11 C16 121.6(8)
C13 C12 C11 116.0(9)
C13 C12 C17 117.6(9)
C11 C12 C17 126.3(8)
C14 C13 C12 122.7(10)
C15 C14 C13 121.4(9)
C14 C15 C16 118.5(9)
C15 C16 C11 119.7(9)
C15 C16 C27 122.3(8)
C11 C16 C27 118.0(7)
C19 C17 C20 108.8(12)
C19 C17 C18 107.7(15)
C20 C17 C18 106.3(13)
C19 C17 C12 113.7(9)
C20 C17 C12 110.8(10)
C18 C17 C12 109.3(11)
N1 C21 C22 119.4(9)
N1 C21 C28 116.8(7)
C22 C21 C28 123.7(9)
C23 C22 C21 120.8(11)
C22 C23 C24 119.7(11)
C25 C24 C23 116.6(11)
N1 C25 C24 124.0(11)
N2 C26 C6 114.9(7)
C16 C27 N2 113.5(7)
N2 C28 C21 113.8(8)

loop_
_geom_bond_atom_site_label_1
_geom_bond_atom_site_label_2
_geom_bond_distance
W1 O4 1.723(8)
W1 O3 1.723(6)
W1 O1 1.933(7)
W1 O2 1.941(6)
W1 N1 2.336(7)
W1 N2 2.359(8)
N1 C25 1.324(11)
N1 C21 1.349(11)
N2 C28 1.478(12)
N2 C26 1.485(12)
N2 C27 1.512(10)
O1 C1 1.349(10)
O2 C11 1.353(9)
C1 C6 1.384(12)
C1 C2 1.402(12)
C2 C3 1.378(14)
C2 C7 1.555(14)
C3 C4 1.373(16)
C4 C5 1.402(15)
C5 C6 1.386(13)
C6 C26 1.512(13)
C7 C10 1.493(15)
C7 C9 1.511(15)
C7 C8 1.552(14)
C11 C12 1.400(12)
C11 C16 1.411(12)
C12 C13 1.392(13)
C12 C17 1.535(14)
C13 C14 1.373(15)
C14 C15 1.367(15)
C15 C16 1.398(12)
C16 C27 1.477(13)
C17 C19 1.487(18)
C17 C20 1.504(15)
C17 C18 1.53(2)
C21 C22 1.373(14)
C21 C28 1.482(13)
C22 C23 1.359(17)
C23 C24 1.391(16)
C24 C25 1.366(14)
